data_4067374
loop_
_publ_author_name
'Ali Khan, Monika'
'Mahon, Mary F.'
'Stewart, Alan J. W.'
'Lewis, Simon E.'

_publ_section_title
;
 Iron(0) Tricarbonyl Complexes of Microbially Derived Cyclohexadiene
 Ligands Containing Quaternary Stereocenters
;
_journal_issue 1
_journal_name_full Organometallics
_journal_page_first 199
_journal_paper_doi 10.1021/om9009069
_journal_volume 29
_journal_year 2010
_chemical_absolute_configuration ad
_chemical_formula_sum 'C11 H10 Fe O7'
_chemical_formula_weight 310.04
_chemical_name_systematic
;
 ?
;
_space_group_IT_number 19
_symmetry_cell_setting orthorhombic
_symmetry_space_group_name_Hall 'P 2ac 2ab'
_symmetry_space_group_name_H-M 'P 21 21 21'
_atom_sites_solution_hydrogens geom
_atom_sites_solution_primary direct
_atom_sites_solution_secondary difmap
_audit_creation_method SHELXL-97
_cell_angle_alpha 90.00
_cell_angle_beta 90.00
_cell_angle_gamma 90.00
_cell_formula_units_Z 4
_cell_length_a 8.0220(1)
_cell_length_b 8.1780(1)
_cell_length_c 18.1270(3)
_cell_measurement_reflns_used 16726
_cell_measurement_temperature 150(2)
_cell_measurement_theta_max 29.131
_cell_measurement_theta_min 2.910
_cell_volume 1189.20(3)
_computing_cell_refinement 'HKL Scalepack (Otwinowski & Minor 1997)'
_computing_data_collection 'Collect (Bruker AXS BV, 1997-2004)'
_computing_data_reduction 'Denzo & Scalepack (Otwinowski & Minor, 1997)'
_computing_molecular_graphics 'ORTEX (P.McArdle, 1995)'
_computing_publication_material 'SHELXL-97/2 (Sheldrick,1997)'
_computing_structure_refinement 'SHELXL-97 (Sheldrick, 1997)'
_computing_structure_solution 'SHELXS-97 (Sheldrick, 1990)'
_diffrn_ambient_temperature 150(2)
_diffrn_measured_fraction_theta_full 0.997
_diffrn_measured_fraction_theta_max 0.997
_diffrn_measurement_device_type '95mm CCD camera on \k-goniostat'
_diffrn_measurement_method CCD
_diffrn_radiation_monochromator graphite
_diffrn_radiation_source 'fine-focus sealed tube'
_diffrn_radiation_type MoK\a
_diffrn_radiation_wavelength 0.71073
_diffrn_reflns_av_R_equivalents 0.0524
_diffrn_reflns_av_sigmaI/netI 0.0299
_diffrn_reflns_limit_h_max 10
_diffrn_reflns_limit_h_min -10
_diffrn_reflns_limit_k_max 11
_diffrn_reflns_limit_k_min -11
_diffrn_reflns_limit_l_max 24
_diffrn_reflns_limit_l_min -24
_diffrn_reflns_number 25065
_diffrn_reflns_theta_full 29.13
_diffrn_reflns_theta_max 29.13
_diffrn_reflns_theta_min 3.56
_exptl_absorpt_coefficient_mu 1.295
_exptl_absorpt_correction_T_max 0.68
_exptl_absorpt_correction_T_min 0.63
_exptl_absorpt_correction_type multi-scan
_exptl_absorpt_process_details
;
multi-scan from symmetry-related measurements 
 Sortav (Blessing 1995)
;
_exptl_crystal_colour Pale-yellow
_exptl_crystal_density_diffrn 1.732
_exptl_crystal_density_method 'not measured'
_exptl_crystal_description Block
_exptl_crystal_F_000 632
_exptl_crystal_size_max 0.40
_exptl_crystal_size_mid 0.30
_exptl_crystal_size_min 0.20
_refine_diff_density_max 0.644
_refine_diff_density_min -0.856
_refine_diff_density_rms 0.224
_refine_ls_abs_structure_details 'Flack H D (1983), Acta Cryst. A39, 876-881'
_refine_ls_abs_structure_Flack -0.034(14)
_refine_ls_extinction_coef 0.0101(14)
_refine_ls_extinction_expression Fc^*^=kFc[1+0.001xFc^2^\l^3^/sin(2\q)]^-1/4^
_refine_ls_extinction_method SHELXL
_refine_ls_goodness_of_fit_ref 1.108
_refine_ls_hydrogen_treatment mixed
_refine_ls_matrix_type full
_refine_ls_number_parameters 193
_refine_ls_number_reflns 3187
_refine_ls_number_restraints 4
_refine_ls_restrained_S_all 1.110
_refine_ls_R_factor_all 0.0349
_refine_ls_R_factor_gt 0.0259
_refine_ls_shift/su_max 0.002
_refine_ls_shift/su_mean 0.000
_refine_ls_structure_factor_coef Fsqd
_refine_ls_weighting_details 'calc w=1/[\s^2^(Fo^2^)+(0.0316P)^2^+0.1824P] where P=(Fo^2^+2Fc^2^)/3'
_refine_ls_weighting_scheme calc
_refine_ls_wR_factor_gt 0.0588
_refine_ls_wR_factor_ref 0.0622
_reflns_number_gt 2889
_reflns_number_total 3187
_reflns_threshold_expression >2sigma(I)
_cod_data_source_file om9009069_si_001.cif
_cod_data_source_block k08sel1
_cod_depositor_comments
;
The following automatic conversions were performed:

'_symmetry_cell_setting' value 'Orthorhombic' changed to
'orthorhombic' according to
/home/saulius/struct/CIF-dictionaries/cif_core.dic dictionary named
'cif_core.dic' version 2.4.1 from
2010-06-29.

'_exptl_absorpt_correction_type' value 'Multi-Scan'
changed to 'multi-scan' according to
/home/saulius/struct/CIF-dictionaries/cif_core.dic dictionary named
'cif_core.dic' version 2.4.1 from 2010-06-29.

Automatic conversion script
Id: cif_fix_values 1715 2011-07-08 13:25:40Z adriana 
;
_cod_original_sg_symbol_H-M P212121
_cod_database_code 4067374

loop_
_symmetry_equiv_pos_as_xyz
'x, y, z'
'-x+1/2, -y, z+1/2'
'x+1/2, -y+1/2, -z'
'-x, y+1/2, -z+1/2'

loop_
_atom_site_label
_atom_site_type_symbol
_atom_site_fract_x
_atom_site_fract_y
_atom_site_fract_z
_atom_site_U_iso_or_equiv
_atom_site_adp_type
_atom_site_occupancy
_atom_site_symmetry_multiplicity
_atom_site_calc_flag
_atom_site_refinement_flags
Fe1 Fe -0.00294(3) 0.95947(3) 0.551443(11) 0.01636(8) Uani 1 1 d .
O1 O -0.34236(18) 1.00468(19) 0.60862(8) 0.0337(4) Uani 1 1 d .
O2 O 0.00918(19) 0.60155(16) 0.55030(7) 0.0315(3) Uani 1 1 d .
O3 O -0.0921(2) 0.9774(2) 0.39456(7) 0.0380(4) Uani 1 1 d .
O4 O -0.06076(17) 1.09335(17) 0.74041(7) 0.0244(3) Uani 1 1 d .
H4A H -0.1421 1.1504 0.7266 0.057(9) Uiso 1 1 calc R
O5 O 0.23739(16) 1.12158(16) 0.80809(7) 0.0255(3) Uani 1 1 d .
O6 O 0.34795(15) 1.23500(16) 0.70681(7) 0.0248(3) Uani 1 1 d .
O7 O -0.12913(15) 1.31530(16) 0.64581(7) 0.0234(3) Uani 1 1 d .
H7A H -0.1328 1.4102 0.6634 0.033(6) Uiso 1 1 calc R
C1 C -0.2097(3) 0.9887(2) 0.58752(10) 0.0225(4) Uani 1 1 d .
C2 C 0.0028(2) 0.7402(2) 0.55018(8) 0.0215(3) Uani 1 1 d .
C3 C -0.0549(2) 0.9712(2) 0.45485(10) 0.0243(4) Uani 1 1 d .
C4 C 0.0691(2) 1.2061(2) 0.55993(10) 0.0188(3) Uani 1 1 d D
C5 C 0.2067(2) 1.1041(2) 0.54212(10) 0.0209(3) Uani 1 1 d D
C6 C 0.2347(2) 0.9749(2) 0.59176(10) 0.0204(4) Uani 1 1 d D
C7 C 0.1213(2) 0.9675(2) 0.65218(10) 0.0195(3) Uani 1 1 d D
C8 C 0.0775(2) 1.1240(2) 0.69382(9) 0.0185(3) Uani 1 1 d .
C9 C 0.0410(2) 1.2655(2) 0.63810(9) 0.0181(3) Uani 1 1 d .
H9 H 0.1163 1.3602 0.6486 0.022 Uiso 1 1 calc R
C10 C 0.2262(2) 1.1620(2) 0.74407(9) 0.0201(3) Uani 1 1 d .
C11 C 0.5024(3) 1.2640(2) 0.74603(10) 0.0265(3) Uani 1 1 d .
H11A H 0.5820 1.3183 0.7132 0.040 Uiso 1 1 calc R
H11B H 0.5489 1.1594 0.7626 0.040 Uiso 1 1 calc R
H11C H 0.4807 1.3338 0.7889 0.040 Uiso 1 1 calc R
H4 H 0.037(3) 1.281(2) 0.5234(10) 0.030(6) Uiso 1 1 d D
H5 H 0.264(2) 1.106(3) 0.4957(8) 0.019(5) Uiso 1 1 d D
H6 H 0.318(2) 0.899(2) 0.5833(10) 0.018(5) Uiso 1 1 d D
H7 H 0.113(2) 0.871(2) 0.6823(10) 0.015(5) Uiso 1 1 d D

loop_
_atom_site_aniso_label
_atom_site_aniso_U_11
_atom_site_aniso_U_22
_atom_site_aniso_U_33
_atom_site_aniso_U_23
_atom_site_aniso_U_13
_atom_site_aniso_U_12
Fe1 0.01788(12) 0.01447(12) 0.01674(12) 0.00053(8) 0.00104(13) 0.00018(11)
O1 0.0216(7) 0.0429(9) 0.0365(8) -0.0068(7) 0.0051(6) -0.0029(6)
O2 0.0434(8) 0.0172(6) 0.0339(7) -0.0025(5) -0.0011(10) 0.0003(6)
O3 0.0475(10) 0.0456(9) 0.0209(7) 0.0009(6) -0.0019(6) 0.0097(7)
O4 0.0203(6) 0.0279(7) 0.0251(7) 0.0008(5) 0.0054(5) -0.0043(5)
O5 0.0271(7) 0.0288(7) 0.0206(6) 0.0039(5) -0.0021(5) -0.0077(6)
O6 0.0183(6) 0.0323(7) 0.0237(6) 0.0057(6) -0.0015(5) -0.0069(5)
O7 0.0182(6) 0.0187(6) 0.0333(7) -0.0044(6) 0.0028(6) 0.0046(5)
C1 0.0241(10) 0.0222(10) 0.0211(9) -0.0023(7) -0.0017(7) -0.0009(7)
C2 0.0254(8) 0.0201(7) 0.0190(7) -0.0011(6) -0.0008(10) -0.0004(8)
C3 0.0266(8) 0.0219(8) 0.0244(9) 0.0002(8) 0.0028(7) 0.0042(7)
C4 0.0196(7) 0.0147(8) 0.0221(8) 0.0040(6) 0.0006(7) -0.0009(6)
C5 0.0197(8) 0.0185(8) 0.0244(8) 0.0003(7) 0.0047(7) -0.0026(7)
C6 0.0159(8) 0.0190(9) 0.0263(9) -0.0033(8) -0.0011(7) 0.0033(7)
C7 0.0230(8) 0.0158(7) 0.0197(8) 0.0018(7) -0.0025(7) -0.0002(7)
C8 0.0177(8) 0.0179(8) 0.0199(8) 0.0010(7) 0.0029(7) -0.0018(6)
C9 0.0174(8) 0.0151(7) 0.0218(8) 0.0004(6) 0.0013(6) 0.0016(6)
C10 0.0227(9) 0.0145(8) 0.0230(9) -0.0009(6) 0.0022(7) -0.0016(7)
C11 0.0194(8) 0.0324(9) 0.0277(8) 0.0033(7) -0.0022(8) -0.0020(11)

loop_
_atom_type_symbol
_atom_type_description
_atom_type_scat_dispersion_real
_atom_type_scat_dispersion_imag
_atom_type_scat_source
C C 0.0033 0.0016 'International Tables Vol C Tables 4.2.6.8 and 6.1.1.4'
H H 0.0000 0.0000 'International Tables Vol C Tables 4.2.6.8 and 6.1.1.4'
O O 0.0106 0.0060 'International Tables Vol C Tables 4.2.6.8 and 6.1.1.4'
Fe Fe 0.3463 0.8444 'International Tables Vol C Tables 4.2.6.8 and 6.1.1.4'

loop_
_geom_angle_atom_site_label_1
_geom_angle_atom_site_label_2
_geom_angle_atom_site_label_3
_geom_angle
C2 Fe1 C1 99.26(9)
C2 Fe1 C3 92.67(8)
C1 Fe1 C3 97.63(9)
C2 Fe1 C6 92.44(9)
C1 Fe1 C6 136.16(7)
C3 Fe1 C6 124.02(8)
C2 Fe1 C5 123.46(8)
C1 Fe1 C5 134.85(8)
C3 Fe1 C5 94.51(8)
C6 Fe1 C5 40.01(8)
C2 Fe1 C7 91.76(7)
C1 Fe1 C7 96.80(8)
C3 Fe1 C7 164.02(8)
C6 Fe1 C7 40.39(7)
C5 Fe1 C7 70.33(7)
C2 Fe1 C4 162.22(8)
C1 Fe1 C4 95.71(8)
C3 Fe1 C4 94.81(8)
C6 Fe1 C4 70.03(8)
C5 Fe1 C4 39.85(7)
C7 Fe1 C4 76.93(7)
C8 O4 H4A 109.5
C10 O6 C11 116.91(14)
C9 O7 H7A 109.5
O1 C1 Fe1 177.98(17)
O2 C2 Fe1 178.58(18)
O3 C3 Fe1 178.09(18)
C5 C4 C9 121.11(16)
C5 C4 Fe1 68.52(10)
C9 C4 Fe1 109.58(11)
C5 C4 H4 116.0(13)
C9 C4 H4 114.1(13)
Fe1 C4 H4 119.9(13)
C6 C5 C4 114.85(16)
C6 C5 Fe1 69.35(11)
C4 C5 Fe1 71.63(10)
C6 C5 H5 120.1(13)
C4 C5 H5 123.9(12)
Fe1 C5 H5 118.2(12)
C5 C6 C7 114.93(17)
C5 C6 Fe1 70.64(10)
C7 C6 Fe1 71.14(10)
C5 C6 H6 120.8(13)
C7 C6 H6 124.2(13)
Fe1 C6 H6 125.0(13)
C6 C7 C8 119.43(16)
C6 C7 Fe1 68.47(10)
C8 C7 Fe1 110.51(11)
C6 C7 H7 121.1(12)
C8 C7 H7 112.9(11)
Fe1 C7 H7 116.2(12)
O4 C8 C7 109.07(14)
O4 C8 C10 106.93(13)
C7 C8 C10 106.56(14)
O4 C8 C9 111.66(14)
C7 C8 C9 110.12(14)
C10 C8 C9 112.30(14)
O7 C9 C4 108.94(14)
O7 C9 C8 109.03(13)
C4 C9 C8 109.79(13)
O7 C9 H9 109.7
C4 C9 H9 109.7
C8 C9 H9 109.7
O5 C10 O6 123.76(16)
O5 C10 C8 124.91(16)
O6 C10 C8 111.16(14)
O6 C11 H11A 109.5
O6 C11 H11B 109.5
H11A C11 H11B 109.5
O6 C11 H11C 109.5
H11A C11 H11C 109.5
H11B C11 H11C 109.5

loop_
_geom_bond_atom_site_label_1
_geom_bond_atom_site_label_2
_geom_bond_distance
Fe1 C2 1.7942(17)
Fe1 C1 1.799(2)
Fe1 C3 1.8025(19)
Fe1 C6 2.0459(18)
Fe1 C5 2.0628(18)
Fe1 C7 2.0813(17)
Fe1 C4 2.1037(17)
O1 C1 1.139(2)
O2 C2 1.135(2)
O3 C3 1.134(2)
O4 C8 1.417(2)
O4 H4A 0.8400
O5 C10 1.210(2)
O6 C10 1.329(2)
O6 C11 1.448(3)
O7 C9 1.4312(19)
O7 H7A 0.8400
C4 C5 1.420(3)
C4 C9 1.515(2)
C4 H4 0.940(15)
C5 C6 1.406(3)
C5 H5 0.959(14)
C6 C7 1.425(3)
C6 H6 0.923(15)
C7 C8 1.526(2)
C7 H7 0.959(14)
C8 C10 1.532(2)
C8 C9 1.564(2)
C9 H9 1.0000
C11 H11A 0.9800
C11 H11B 0.9800
C11 H11C 0.9800

loop_
_geom_torsion_atom_site_label_1
_geom_torsion_atom_site_label_2
_geom_torsion_atom_site_label_3
_geom_torsion_atom_site_label_4
_geom_torsion
C2 Fe1 C1 O1 -59(5)
C3 Fe1 C1 O1 35(5)
C6 Fe1 C1 O1 -163(5)
C5 Fe1 C1 O1 139(5)
C7 Fe1 C1 O1 -152(5)
C4 Fe1 C1 O1 131(5)
C1 Fe1 C2 O2 -122(7)
C3 Fe1 C2 O2 139(7)
C6 Fe1 C2 O2 15(7)
C5 Fe1 C2 O2 42(7)
C7 Fe1 C2 O2 -25(7)
C4 Fe1 C2 O2 25(7)
C2 Fe1 C3 O3 77(5)
C1 Fe1 C3 O3 -22(5)
C6 Fe1 C3 O3 172(5)
C5 Fe1 C3 O3 -159(5)
C7 Fe1 C3 O3 -177(100)
C4 Fe1 C3 O3 -119(5)
C2 Fe1 C4 C5 23.2(3)
C1 Fe1 C4 C5 170.53(11)
C3 Fe1 C4 C5 -91.29(12)
C6 Fe1 C4 C5 33.24(10)
C7 Fe1 C4 C5 74.86(11)
C2 Fe1 C4 C9 -93.5(2)
C1 Fe1 C4 C9 53.83(13)
C3 Fe1 C4 C9 152.01(13)
C6 Fe1 C4 C9 -83.47(12)
C5 Fe1 C4 C9 -116.70(17)
C7 Fe1 C4 C9 -41.85(11)
C9 C4 C5 C6 44.8(2)
Fe1 C4 C5 C6 -55.71(14)
C9 C4 C5 Fe1 100.55(15)
C2 Fe1 C5 C6 -44.94(13)
C1 Fe1 C5 C6 113.41(13)
C3 Fe1 C5 C6 -141.15(11)
C7 Fe1 C5 C6 33.68(11)
C4 Fe1 C5 C6 126.75(15)
C2 Fe1 C5 C4 -171.69(10)
C1 Fe1 C5 C4 -13.35(16)
C3 Fe1 C5 C4 92.10(12)
C6 Fe1 C5 C4 -126.75(15)
C7 Fe1 C5 C4 -93.07(11)
C4 C5 C6 C7 -0.3(2)
Fe1 C5 C6 C7 -57.24(14)
C4 C5 C6 Fe1 56.93(14)
C2 Fe1 C6 C5 143.85(11)
C1 Fe1 C6 C5 -110.08(13)
C3 Fe1 C6 C5 48.98(14)
C7 Fe1 C6 C5 -126.30(16)
C4 Fe1 C6 C5 -33.11(10)
C2 Fe1 C6 C7 -89.84(12)
C1 Fe1 C6 C7 16.23(15)
C3 Fe1 C6 C7 175.28(11)
C5 Fe1 C6 C7 126.30(16)
C4 Fe1 C6 C7 93.20(12)
C5 C6 C7 C8 -45.1(2)
Fe1 C6 C7 C8 -102.11(15)
C5 C6 C7 Fe1 56.97(14)
C2 Fe1 C7 C6 91.70(12)
C1 Fe1 C7 C6 -168.76(11)
C3 Fe1 C7 C6 -14.3(3)
C5 Fe1 C7 C6 -33.39(12)
C4 Fe1 C7 C6 -74.45(12)
C2 Fe1 C7 C8 -153.69(12)
C1 Fe1 C7 C8 -54.15(13)
C3 Fe1 C7 C8 100.3(3)
C6 Fe1 C7 C8 114.61(17)
C5 Fe1 C7 C8 81.22(12)
C4 Fe1 C7 C8 40.16(11)
C6 C7 C8 O4 167.98(15)
Fe1 C7 C8 O4 91.80(14)
C6 C7 C8 C10 -76.92(19)
Fe1 C7 C8 C10 -153.10(11)
C6 C7 C8 C9 45.1(2)
Fe1 C7 C8 C9 -31.06(16)
C5 C4 C9 O7 -160.29(15)
Fe1 C4 C9 O7 -84.13(14)
C5 C4 C9 C8 -41.0(2)
Fe1 C4 C9 C8 35.21(16)
O4 C8 C9 O7 -4.99(19)
C7 C8 C9 O7 116.34(15)
C10 C8 C9 O7 -125.08(15)
O4 C8 C9 C4 -124.27(15)
C7 C8 C9 C4 -2.94(19)
C10 C8 C9 C4 115.64(15)
C11 O6 C10 O5 1.0(3)
C11 O6 C10 C8 -174.35(15)
O4 C8 C10 O5 21.8(2)
C7 C8 C10 O5 -94.8(2)
C9 C8 C10 O5 144.58(17)
O4 C8 C10 O6 -162.90(14)
C7 C8 C10 O6 80.55(17)
C9 C8 C10 O6 -40.10(19)
